data_7710897
loop_
_publ_author_name
'Chishiro, Akane'
'Akioka, Ippei'
'Sumida, Akifumi'
'Oka, Kouki'
'Tonai, Norimitsu'
'Yumura, Takashi'
'Imoto, Hiroaki'
'Naka, Kensuke'

_publ_section_title
;
 Tetrachlorocatecholates of triarylarsines as a novel class of Lewis acids
;
_journal_name_full 'Dalton Transactions'
_journal_paper_doi 10.1039/D2DT02145E
_journal_year 2022
_chemical_formula_moiety 'C24 H15 As Cl4 O2'
_chemical_formula_sum 'C24 H15 As Cl4 O2'
_chemical_formula_weight 552.08
_space_group_crystal_system triclinic
_space_group_IT_number 2
_space_group_name_Hall '-P 1'
_space_group_name_H-M_alt 'P -1'
_atom_sites_solution_hydrogens geom
_atom_sites_solution_primary dual
_audit_creation_date 2021-03-23
_audit_creation_method
;
Olex2 1.3-ac4
(compiled 2019.04.23 svn.r3594 for Rigaku Oxford Diffraction, GUI svn.r5739)
;
_audit_update_record
;
2022-03-04 deposited with the CCDC.	2022-07-29 downloaded from the CCDC.
;
_cell_angle_alpha 79.380(5)
_cell_angle_beta 83.286(5)
_cell_angle_gamma 70.007(6)
_cell_formula_units_Z 2
_cell_length_a 9.4381(7)
_cell_length_b 10.9659(8)
_cell_length_c 11.5914(6)
_cell_measurement_reflns_used 3179
_cell_measurement_temperature 93.15
_cell_measurement_theta_max 32.6290
_cell_measurement_theta_min 2.9960
_cell_volume 1106.18(14)
_computing_cell_refinement 'CrysAlisPro 1.171.41.104a (Rigaku OD, 2021)'
_computing_data_collection 'CrysAlisPro 1.171.41.104a (Rigaku OD, 2021)'
_computing_data_reduction 'CrysAlisPro 1.171.41.104a (Rigaku OD, 2021)'
_computing_molecular_graphics 'Olex2 (Dolomanov et al., 2009)'
_computing_publication_material 'Olex2 (Dolomanov et al., 2009)'
_computing_structure_refinement 'ShelXL (Sheldrick, 2015)'
_computing_structure_solution 'ShelXT (Sheldrick, 2015)'
_diffrn_ambient_temperature 93.15
_diffrn_detector 'CCD area detector'
_diffrn_detector_area_resol_mean 6.83
_diffrn_detector_type 'Rigaku Mercury area detector'
_diffrn_measured_fraction_theta_full 0.998
_diffrn_measured_fraction_theta_max 0.999
_diffrn_measurement_details
;
List of Runs (angles in degrees, time in seconds):

  # Type    Start    End  Width  t~exp~   \w     \q     \k     \f   Frames
#--------------------------------------------------------------------------
  1  \w      2.00  33.00   1.00    1.00    --   30.00  54.00-180.00   31
  2  \w    -63.00 -35.00   1.00    1.00    --   30.00  54.00 -90.00   28
  3  \w     38.00 119.00   1.00    1.00    --   30.00  54.00 -90.00   81
  4  \w    -69.00 113.00   1.00    1.00    --   30.00  54.00  60.00  182
;
_diffrn_measurement_device 'fixed-chi diffractometer'
_diffrn_measurement_device_type 'Rigaku XtaLAB mini'
_diffrn_measurement_method '\w scans'
_diffrn_orient_matrix_type 'CrysAlisPro convention (1999,Acta A55,543-557)'
_diffrn_orient_matrix_UB_11 0.0419068000
_diffrn_orient_matrix_UB_12 0.0412064000
_diffrn_orient_matrix_UB_13 0.0054327000
_diffrn_orient_matrix_UB_21 -0.0682719000
_diffrn_orient_matrix_UB_22 0.0519755000
_diffrn_orient_matrix_UB_23 0.0080274000
_diffrn_orient_matrix_UB_31 0.0004675000
_diffrn_orient_matrix_UB_32 -0.0213123000
_diffrn_orient_matrix_UB_33 0.0616065000
_diffrn_radiation_monochromator 'curved graphite'
_diffrn_radiation_probe x-ray
_diffrn_radiation_type 'Mo K\a'
_diffrn_radiation_wavelength 0.71073
_diffrn_reflns_av_R_equivalents 0.0182
_diffrn_reflns_av_unetI/netI 0.0379
_diffrn_reflns_Laue_measured_fraction_full 0.998
_diffrn_reflns_Laue_measured_fraction_max 0.999
_diffrn_reflns_limit_h_max 11
_diffrn_reflns_limit_h_min -11
_diffrn_reflns_limit_k_max 13
_diffrn_reflns_limit_k_min -13
_diffrn_reflns_limit_l_max 14
_diffrn_reflns_limit_l_min -14
_diffrn_reflns_number 6358
_diffrn_reflns_point_group_measured_fraction_full 0.998
_diffrn_reflns_point_group_measured_fraction_max 0.999
_diffrn_reflns_theta_full 25.242
_diffrn_reflns_theta_max 26.372
_diffrn_reflns_theta_min 2.809
_diffrn_source 'Sealed X-ray tube'
_diffrn_source_type 'Sealed X-ray tube'
_exptl_absorpt_coefficient_mu 2.040
_exptl_absorpt_correction_T_max 0.836
_exptl_absorpt_correction_T_min 0.583
_exptl_absorpt_correction_type analytical
_exptl_absorpt_process_details
;
CrysAlisPro 1.171.41.104a (Rigaku Oxford Diffraction, 2021)
Analytical numeric absorption correction using a multifaceted crystal
model based on expressions derived by R.C. Clark & J.S. Reid.
(Clark, R. C. & Reid, J. S. (1995). Acta Cryst. A51, 887-897)
Empirical absorption correction using spherical harmonics,
implemented in SCALE3 ABSPACK scaling algorithm.
;
_exptl_crystal_colour yellow
_exptl_crystal_colour_primary yellow
_exptl_crystal_density_diffrn 1.658
_exptl_crystal_description block
_exptl_crystal_F_000 552
_exptl_crystal_size_max 0.91
_exptl_crystal_size_mid 0.53
_exptl_crystal_size_min 0.25
_refine_diff_density_max 1.903
_refine_diff_density_min -0.481
_refine_diff_density_rms 0.082
_refine_ls_extinction_method none
_refine_ls_goodness_of_fit_ref 1.031
_refine_ls_hydrogen_treatment constr
_refine_ls_matrix_type full
_refine_ls_number_parameters 280
_refine_ls_number_reflns 4522
_refine_ls_number_restraints 0
_refine_ls_restrained_S_all 1.031
_refine_ls_R_factor_all 0.0406
_refine_ls_R_factor_gt 0.0349
_refine_ls_shift/su_max 0.001
_refine_ls_shift/su_mean 0.000
_refine_ls_structure_factor_coef Fsqd
_refine_ls_weighting_details 'w=1/[\s^2^(Fo^2^)+(0.0442P)^2^+0.9943P] where P=(Fo^2^+2Fc^2^)/3'
_refine_ls_weighting_scheme calc
_refine_ls_wR_factor_gt 0.0854
_refine_ls_wR_factor_ref 0.0889
_reflns_Friedel_coverage 0.000
_reflns_number_gt 4017
_reflns_number_total 4522
_reflns_threshold_expression 'I > 2\s(I)'
_cod_data_source_file d2dt02145e2.cif
_cod_data_source_block 1
_cod_database_code 7710897
_shelx_shelxl_version_number 2018/3
_chemical_oxdiff_formula CHOClAs
_shelx_space_group_comment
;
The symmetry employed for this shelxl refinement is uniquely defined
by the following loop, which should always be used as a source of
symmetry information in preference to the above space-group names.
They are only intended as comments.
;
_shelx_estimated_absorpt_t_max 0.630
_shelx_estimated_absorpt_t_min 0.258
_diffrn_oxdiff_digest_frames
;
0187875f5094a2028f4140474e5ee590c20032241eb
;
_reflns_odcompleteness_completeness 99.87
_reflns_odcompleteness_iscentric 1
_reflns_odcompleteness_theta 26.32
_olex2_refinement_description
;
1. Fixed Uiso
 At 1.2 times of:
  All C(H) groups
2.a Aromatic/amide H refined with riding coordinates:
 C7(H7), C3(H3), C12(H12), C21(H21), C24(H24), C8(H8), C6(H6), C20(H20),
 C19(H19), C5(H5), C4(H4), C22(H22), C9(H9), C11(H11), C10(H10)
;
_olex2_submission_special_instructions 'No special instructions were received'
_oxdiff_exptl_absorpt_empirical_details
;
Empirical correction (ABSPACK) includes:
- Absorption correction using spherical harmonics
- Frame scaling
;
_oxdiff_exptl_absorpt_empirical_full_max 1.348
_oxdiff_exptl_absorpt_empirical_full_min 0.843

loop_
_space_group_symop_operation_xyz
'x, y, z'
'-x, -y, -z'

loop_
_atom_site_label
_atom_site_type_symbol
_atom_site_fract_x
_atom_site_fract_y
_atom_site_fract_z
_atom_site_U_iso_or_equiv
_atom_site_adp_type
_atom_site_occupancy
_atom_site_site_symmetry_order
_atom_site_calc_flag
_atom_site_refinement_flags_posn
_atom_site_refinement_flags_adp
_atom_site_refinement_flags_occupancy
_atom_site_disorder_assembly
_atom_site_disorder_group
As1 As 0.32814(3) 0.62926(3) 0.75049(2) 0.01648(9) Uani 1 1 d . . . . .
Cl2 Cl -0.06981(8) 0.95596(7) 0.27975(6) 0.02530(16) Uani 1 1 d . . . . .
Cl1 Cl 0.27162(8) 0.80543(7) 0.34177(6) 0.02556(17) Uani 1 1 d . . . . .
Cl4 Cl -0.24069(8) 0.84448(8) 0.74126(6) 0.02658(17) Uani 1 1 d . . . . .
Cl3 Cl -0.32503(8) 0.97113(8) 0.47877(7) 0.03034(18) Uani 1 1 d . . . . .
O2 O 0.0948(2) 0.7042(2) 0.75799(16) 0.0221(4) Uani 1 1 d . . . . .
O1 O 0.3029(2) 0.6904(2) 0.59433(16) 0.0211(4) Uani 1 1 d . . . . .
C1 C 0.5473(3) 0.5676(3) 0.7116(2) 0.0200(6) Uani 1 1 d . . . . .
C13 C 0.1585(3) 0.7563(3) 0.5617(2) 0.0186(6) Uani 1 1 d . . . . .
C23 C 0.3192(3) 0.7399(3) 0.8662(2) 0.0188(6) Uani 1 1 d . . . . .
C18 C 0.0458(3) 0.7629(3) 0.6530(2) 0.0188(6) Uani 1 1 d . . . . .
C16 C -0.1387(3) 0.8888(3) 0.5112(3) 0.0212(6) Uani 1 1 d . . . . .
C17 C -0.1038(3) 0.8314(3) 0.6277(2) 0.0195(6) Uani 1 1 d . . . . .
C7 C 0.6141(3) 0.6175(3) 0.6078(3) 0.0249(6) Uani 1 1 d . . . . .
H7 H 0.554072 0.678553 0.551178 0.030 Uiso 1 1 calc R . . . .
C15 C -0.0260(3) 0.8805(3) 0.4221(2) 0.0195(6) Uani 1 1 d . . . . .
C14 C 0.1261(3) 0.8138(3) 0.4485(2) 0.0194(6) Uani 1 1 d . . . . .
C3 C 0.6396(3) 0.4775(3) 0.7960(3) 0.0249(6) Uani 1 1 d . . . . .
H3 H 0.596164 0.443633 0.865084 0.030 Uiso 1 1 calc R . . . .
C2 C 0.2944(3) 0.4647(3) 0.8088(2) 0.0206(6) Uani 1 1 d . . . . .
C12 C 0.2113(4) 0.4480(3) 0.9150(3) 0.0275(7) Uani 1 1 d . . . . .
H12 H 0.179457 0.513520 0.962227 0.033 Uiso 1 1 calc R . . . .
C21 C 0.1902(3) 0.7871(3) 0.9389(2) 0.0248(6) Uani 1 1 d . . . . .
H21 H 0.103420 0.767695 0.931532 0.030 Uiso 1 1 calc R . . . .
C24 C 0.4466(4) 0.7717(3) 0.8770(3) 0.0285(7) Uani 1 1 d . . . . .
H24 H 0.533649 0.740519 0.829644 0.034 Uiso 1 1 calc R . . . .
C8 C 0.3430(4) 0.3682(3) 0.7379(3) 0.0284(7) Uani 1 1 d . . . . .
H8 H 0.401185 0.378960 0.668708 0.034 Uiso 1 1 calc R . . . .
C6 C 0.7708(4) 0.5754(3) 0.5897(3) 0.0301(7) Uani 1 1 d . . . . .
H6 H 0.814926 0.606904 0.519834 0.036 Uiso 1 1 calc R . . . .
C20 C 0.1913(4) 0.8624(3) 1.0218(3) 0.0290(7) Uani 1 1 d . . . . .
H20 H 0.105878 0.891698 1.071365 0.035 Uiso 1 1 calc R . . . .
C19 C 0.3174(4) 0.8946(3) 1.0318(3) 0.0274(7) Uani 1 1 d . . . . .
H19 H 0.317171 0.945940 1.087360 0.033 Uiso 1 1 calc R . . . .
C5 C 0.8616(3) 0.4874(3) 0.6744(3) 0.0307(7) Uani 1 1 d . . . . .
H5 H 0.966203 0.461240 0.662228 0.037 Uiso 1 1 calc R . . . .
C4 C 0.7957(4) 0.4381(3) 0.7778(3) 0.0305(7) Uani 1 1 d . . . . .
H4 H 0.856290 0.378573 0.834880 0.037 Uiso 1 1 calc R . . . .
C22 C 0.4437(4) 0.8506(3) 0.9592(3) 0.0352(8) Uani 1 1 d . . . . .
H22 H 0.528300 0.873781 0.965042 0.042 Uiso 1 1 calc R . . . .
C9 C 0.3037(4) 0.2544(3) 0.7712(3) 0.0410(9) Uani 1 1 d . . . . .
H9 H 0.332973 0.189867 0.723018 0.049 Uiso 1 1 calc R . . . .
C11 C 0.1766(4) 0.3329(3) 0.9496(3) 0.0346(8) Uani 1 1 d . . . . .
H11 H 0.124036 0.319383 1.021182 0.042 Uiso 1 1 calc R . . . .
C10 C 0.2213(4) 0.2381(3) 0.8760(3) 0.0387(8) Uani 1 1 d . . . . .
H10 H 0.195155 0.162232 0.897663 0.046 Uiso 1 1 calc R . . . .

loop_
_atom_site_aniso_label
_atom_site_aniso_U_11
_atom_site_aniso_U_22
_atom_site_aniso_U_33
_atom_site_aniso_U_23
_atom_site_aniso_U_13
_atom_site_aniso_U_12
As1 0.01745(15) 0.01546(15) 0.01549(14) -0.00289(10) 0.00272(10) -0.00501(11)
Cl2 0.0313(4) 0.0246(4) 0.0180(3) -0.0027(3) -0.0043(3) -0.0060(3)
Cl1 0.0270(4) 0.0287(4) 0.0177(3) -0.0053(3) 0.0059(3) -0.0064(3)
Cl4 0.0207(3) 0.0317(4) 0.0264(4) -0.0056(3) 0.0070(3) -0.0097(3)
Cl3 0.0197(4) 0.0359(4) 0.0319(4) -0.0060(3) -0.0044(3) -0.0032(3)
O2 0.0194(10) 0.0249(11) 0.0194(10) -0.0018(8) 0.0026(8) -0.0061(9)
O1 0.0192(10) 0.0250(11) 0.0152(9) -0.0006(8) 0.0021(8) -0.0044(9)
C1 0.0184(13) 0.0182(14) 0.0227(14) -0.0079(11) 0.0019(11) -0.0038(12)
C13 0.0182(13) 0.0153(14) 0.0220(13) -0.0052(11) -0.0004(11) -0.0042(11)
C23 0.0257(15) 0.0157(14) 0.0148(12) -0.0009(10) 0.0021(11) -0.0084(12)
C18 0.0223(14) 0.0166(14) 0.0191(13) -0.0041(11) 0.0016(11) -0.0088(12)
C16 0.0164(13) 0.0191(15) 0.0287(15) -0.0065(12) -0.0028(11) -0.0047(12)
C17 0.0188(13) 0.0184(14) 0.0229(14) -0.0068(11) 0.0025(11) -0.0075(12)
C7 0.0233(15) 0.0284(17) 0.0209(14) -0.0045(12) 0.0013(12) -0.0065(13)
C15 0.0283(15) 0.0158(14) 0.0154(12) -0.0029(10) -0.0038(11) -0.0076(12)
C14 0.0230(14) 0.0178(14) 0.0189(13) -0.0079(11) 0.0039(11) -0.0078(12)
C3 0.0235(15) 0.0232(16) 0.0252(14) -0.0036(12) 0.0005(12) -0.0047(13)
C2 0.0235(14) 0.0173(14) 0.0227(13) -0.0022(11) -0.0021(11) -0.0089(12)
C12 0.0294(16) 0.0229(16) 0.0286(15) -0.0017(12) 0.0005(13) -0.0086(13)
C21 0.0226(15) 0.0278(17) 0.0240(14) -0.0039(12) 0.0048(12) -0.0104(13)
C24 0.0242(15) 0.0301(17) 0.0353(17) -0.0170(14) 0.0103(13) -0.0118(14)
C8 0.0368(18) 0.0219(16) 0.0276(15) -0.0068(12) -0.0038(13) -0.0088(14)
C6 0.0254(16) 0.0358(19) 0.0282(16) -0.0091(14) 0.0067(13) -0.0093(15)
C20 0.0339(17) 0.0274(17) 0.0223(14) -0.0096(12) 0.0112(13) -0.0068(14)
C19 0.0407(18) 0.0195(15) 0.0216(14) -0.0060(12) 0.0008(13) -0.0086(14)
C5 0.0185(15) 0.0308(18) 0.0422(18) -0.0156(15) 0.0051(13) -0.0043(14)
C4 0.0269(16) 0.0256(17) 0.0348(17) -0.0036(13) -0.0065(14) -0.0021(14)
C22 0.0360(18) 0.035(2) 0.0426(19) -0.0187(16) 0.0041(15) -0.0175(16)
C9 0.056(2) 0.0240(18) 0.049(2) -0.0094(15) -0.0159(18) -0.0149(17)
C11 0.0353(18) 0.0303(19) 0.0380(18) 0.0091(14) -0.0050(15) -0.0169(16)
C10 0.046(2) 0.0270(18) 0.049(2) 0.0070(15) -0.0165(17) -0.0210(17)

loop_
_atom_type_symbol
_atom_type_description
_atom_type_scat_dispersion_real
_atom_type_scat_dispersion_imag
_atom_type_scat_source
C C 0.0033 0.0016 'International Tables Vol C Tables 4.2.6.8 and 6.1.1.4'
H H 0.0000 0.0000 'International Tables Vol C Tables 4.2.6.8 and 6.1.1.4'
As As 0.0499 2.0058 'International Tables Vol C Tables 4.2.6.8 and 6.1.1.4'
Cl Cl 0.1484 0.1585 'International Tables Vol C Tables 4.2.6.8 and 6.1.1.4'
O O 0.0106 0.0060 'International Tables Vol C Tables 4.2.6.8 and 6.1.1.4'

loop_
_exptl_crystal_face_index_h
_exptl_crystal_face_index_k
_exptl_crystal_face_index_l
_exptl_crystal_face_perp_dist
-1 1 0 0.1060
1 -1 0 0.1456
-1 -2 0 0.2090
1 2 0 0.2152
1 -1 2 0.2983
0 0 1 0.4075
0 0 -1 0.4043

loop_
_geom_angle_atom_site_label_1
_geom_angle_atom_site_label_2
_geom_angle_atom_site_label_3
_geom_angle
_geom_angle_site_symmetry_1
_geom_angle_site_symmetry_3
_geom_angle_publ_flag
O1 As1 O2 81.65(8) . . ?
O1 As1 C1 87.73(10) . . ?
O1 As1 C23 123.78(10) . . ?
O1 As1 C2 116.14(10) . . ?
C1 As1 O2 169.36(10) . . ?
C23 As1 O2 86.60(10) . . ?
C23 As1 C1 99.93(12) . . ?
C2 As1 O2 83.62(10) . . ?
C2 As1 C1 100.64(12) . . ?
C2 As1 C23 116.79(11) . . ?
C18 O2 As1 110.60(16) . . ?
C13 O1 As1 117.06(16) . . ?
C7 C1 As1 122.9(2) . . ?
C3 C1 As1 117.8(2) . . ?
C3 C1 C7 119.1(3) . . ?
O1 C13 C18 115.3(2) . . ?
O1 C13 C14 122.5(2) . . ?
C14 C13 C18 122.3(3) . . ?
C21 C23 As1 122.5(2) . . ?
C24 C23 As1 118.4(2) . . ?
C24 C23 C21 119.2(3) . . ?
O2 C18 C13 115.2(2) . . ?
O2 C18 C17 125.9(2) . . ?
C17 C18 C13 118.8(3) . . ?
C17 C16 Cl3 119.5(2) . . ?
C15 C16 Cl3 119.5(2) . . ?
C15 C16 C17 121.0(3) . . ?
C18 C17 Cl4 118.6(2) . . ?
C18 C17 C16 119.4(2) . . ?
C16 C17 Cl4 122.1(2) . . ?
C1 C7 H7 120.2 . . ?
C6 C7 C1 119.7(3) . . ?
C6 C7 H7 120.2 . . ?
C16 C15 Cl2 120.5(2) . . ?
C16 C15 C14 119.6(2) . . ?
C14 C15 Cl2 119.9(2) . . ?
C13 C14 Cl1 119.5(2) . . ?
C13 C14 C15 119.0(2) . . ?
C15 C14 Cl1 121.5(2) . . ?
C1 C3 H3 119.7 . . ?
C4 C3 C1 120.6(3) . . ?
C4 C3 H3 119.7 . . ?
C12 C2 As1 120.7(2) . . ?
C8 C2 As1 118.0(2) . . ?
C8 C2 C12 121.0(3) . . ?
C2 C12 H12 120.2 . . ?
C11 C12 C2 119.5(3) . . ?
C11 C12 H12 120.2 . . ?
C23 C21 H21 120.0 . . ?
C20 C21 C23 120.1(3) . . ?
C20 C21 H21 120.0 . . ?
C23 C24 H24 120.2 . . ?
C23 C24 C22 119.7(3) . . ?
C22 C24 H24 120.2 . . ?
C2 C8 H8 120.4 . . ?
C2 C8 C9 119.2(3) . . ?
C9 C8 H8 120.4 . . ?
C7 C6 H6 119.6 . . ?
C5 C6 C7 120.8(3) . . ?
C5 C6 H6 119.6 . . ?
C21 C20 H20 119.7 . . ?
C19 C20 C21 120.6(3) . . ?
C19 C20 H20 119.7 . . ?
C20 C19 H19 120.2 . . ?
C22 C19 C20 119.7(3) . . ?
C22 C19 H19 120.2 . . ?
C6 C5 H5 120.2 . . ?
C6 C5 C4 119.6(3) . . ?
C4 C5 H5 120.2 . . ?
C3 C4 C5 120.1(3) . . ?
C3 C4 H4 119.9 . . ?
C5 C4 H4 119.9 . . ?
C24 C22 H22 119.6 . . ?
C19 C22 C24 120.8(3) . . ?
C19 C22 H22 119.6 . . ?
C8 C9 H9 120.2 . . ?
C10 C9 C8 119.7(3) . . ?
C10 C9 H9 120.2 . . ?
C12 C11 H11 120.4 . . ?
C12 C11 C10 119.2(3) . . ?
C10 C11 H11 120.4 . . ?
C9 C10 C11 121.3(3) . . ?
C9 C10 H10 119.4 . . ?
C11 C10 H10 119.4 . . ?

loop_
_geom_bond_atom_site_label_1
_geom_bond_atom_site_label_2
_geom_bond_distance
_geom_bond_site_symmetry_2
_geom_bond_publ_flag
As1 O2 2.068(2) . ?
As1 O1 1.8240(19) . ?
As1 C1 1.969(3) . ?
As1 C23 1.945(3) . ?
As1 C2 1.926(3) . ?
Cl2 C15 1.732(3) . ?
Cl1 C14 1.727(3) . ?
Cl4 C17 1.723(3) . ?
Cl3 C16 1.730(3) . ?
O2 C18 1.322(3) . ?
O1 C13 1.367(3) . ?
C1 C7 1.400(4) . ?
C1 C3 1.395(4) . ?
C13 C18 1.404(4) . ?
C13 C14 1.368(4) . ?
C23 C21 1.397(4) . ?
C23 C24 1.387(4) . ?
C18 C17 1.391(4) . ?
C16 C17 1.406(4) . ?
C16 C15 1.385(4) . ?
C7 H7 0.9300 . ?
C7 C6 1.394(4) . ?
C15 C14 1.411(4) . ?
C3 H3 0.9300 . ?
C3 C4 1.389(4) . ?
C2 C12 1.398(4) . ?
C2 C8 1.380(4) . ?
C12 H12 0.9300 . ?
C12 C11 1.388(4) . ?
C21 H21 0.9300 . ?
C21 C20 1.381(4) . ?
C24 H24 0.9300 . ?
C24 C22 1.392(4) . ?
C8 H8 0.9300 . ?
C8 C9 1.396(4) . ?
C6 H6 0.9300 . ?
C6 C5 1.382(5) . ?
C20 H20 0.9300 . ?
C20 C19 1.375(5) . ?
C19 H19 0.9300 . ?
C19 C22 1.372(5) . ?
C5 H5 0.9300 . ?
C5 C4 1.390(5) . ?
C4 H4 0.9300 . ?
C22 H22 0.9300 . ?
C9 H9 0.9300 . ?
C9 C10 1.381(5) . ?
C11 H11 0.9300 . ?
C11 C10 1.389(5) . ?
C10 H10 0.9300 . ?

loop_
_geom_torsion_atom_site_label_1
_geom_torsion_atom_site_label_2
_geom_torsion_atom_site_label_3
_geom_torsion_atom_site_label_4
_geom_torsion
_geom_torsion_site_symmetry_1
_geom_torsion_site_symmetry_2
_geom_torsion_site_symmetry_3
_geom_torsion_site_symmetry_4
_geom_torsion_publ_flag
As1 O2 C18 C13 2.7(3) . . . . ?
As1 O2 C18 C17 -175.4(2) . . . . ?
As1 O1 C13 C18 -3.1(3) . . . . ?
As1 O1 C13 C14 175.8(2) . . . . ?
As1 C1 C7 C6 175.8(2) . . . . ?
As1 C1 C3 C4 -174.9(2) . . . . ?
As1 C23 C21 C20 178.3(2) . . . . ?
As1 C23 C24 C22 -179.9(3) . . . . ?
As1 C2 C12 C11 174.0(2) . . . . ?
As1 C2 C8 C9 -172.1(2) . . . . ?
Cl2 C15 C14 Cl1 0.2(3) . . . . ?
Cl2 C15 C14 C13 179.2(2) . . . . ?
Cl3 C16 C17 Cl4 -2.1(3) . . . . ?
Cl3 C16 C17 C18 178.6(2) . . . . ?
Cl3 C16 C15 Cl2 2.0(3) . . . . ?
Cl3 C16 C15 C14 179.8(2) . . . . ?
O2 As1 O1 C13 3.57(18) . . . . ?
O2 C18 C17 Cl4 0.6(4) . . . . ?
O2 C18 C17 C16 180.0(2) . . . . ?
O1 C13 C18 O2 -0.1(3) . . . . ?
O1 C13 C18 C17 178.2(2) . . . . ?
O1 C13 C14 Cl1 -0.7(4) . . . . ?
O1 C13 C14 C15 -179.8(2) . . . . ?
C1 As1 O1 C13 -177.1(2) . . . . ?
C1 C7 C6 C5 -1.7(5) . . . . ?
C1 C3 C4 C5 -0.6(5) . . . . ?
C13 C18 C17 Cl4 -177.5(2) . . . . ?
C13 C18 C17 C16 1.9(4) . . . . ?
C23 As1 O1 C13 -76.6(2) . . . . ?
C23 C21 C20 C19 1.6(5) . . . . ?
C23 C24 C22 C19 1.6(5) . . . . ?
C18 C13 C14 Cl1 178.1(2) . . . . ?
C18 C13 C14 C15 -0.9(4) . . . . ?
C16 C15 C14 Cl1 -177.7(2) . . . . ?
C16 C15 C14 C13 1.3(4) . . . . ?
C17 C16 C15 Cl2 -178.0(2) . . . . ?
C17 C16 C15 C14 -0.2(4) . . . . ?
C7 C1 C3 C4 0.2(4) . . . . ?
C7 C6 C5 C4 1.4(5) . . . . ?
C15 C16 C17 Cl4 177.9(2) . . . . ?
C15 C16 C17 C18 -1.4(4) . . . . ?
C14 C13 C18 O2 -179.0(2) . . . . ?
C14 C13 C18 C17 -0.7(4) . . . . ?
C3 C1 C7 C6 0.9(4) . . . . ?
C2 As1 O1 C13 82.2(2) . . . . ?
C2 C12 C11 C10 -2.0(5) . . . . ?
C2 C8 C9 C10 -2.0(5) . . . . ?
C12 C2 C8 C9 2.3(5) . . . . ?
C12 C11 C10 C9 2.2(5) . . . . ?
C21 C23 C24 C22 -0.5(5) . . . . ?
C21 C20 C19 C22 -0.5(5) . . . . ?
C24 C23 C21 C20 -1.2(4) . . . . ?
C8 C2 C12 C11 -0.2(5) . . . . ?
C8 C9 C10 C11 -0.2(5) . . . . ?
C6 C5 C4 C3 -0.2(5) . . . . ?
C20 C19 C22 C24 -1.2(5) . . . . ?

loop_
_exptl_oxdiff_crystal_face_indexfrac_h
_exptl_oxdiff_crystal_face_indexfrac_k
_exptl_oxdiff_crystal_face_indexfrac_l
_exptl_oxdiff_crystal_face_x
_exptl_oxdiff_crystal_face_y
_exptl_oxdiff_crystal_face_z
-1.0042 1.0013 0.0055 -0.0008 0.1206 -0.0215
1.0042 -1.0013 -0.0055 0.0008 -0.1206 0.0215
-0.9993 -2.0017 -0.0017 -0.1244 -0.0358 0.0421
0.9993 2.0017 0.0017 0.1244 0.0358 -0.0421
1.0043 -1.0014 1.9987 0.0117 -0.1046 0.1449
0.0000 -0.0000 1.0021 0.0054 0.0080 0.0617
-0.0000 0.0000 -1.0021 -0.0054 -0.0080 -0.0617
